data_9016581
loop_
_publ_author_name
'Hawthorne, F. C.'

_publ_section_title
;
 The hydrogen positions in scorodite
;
_journal_name_full 'Acta Crystallographica, Section B'
_journal_page_first 2891
_journal_page_last 2892
_journal_paper_doi 10.1107/S0567740876009138
_journal_volume 32
_journal_year 1976
_chemical_compound_source 'not given'
_chemical_formula_sum 'As Fe H4 O6'
_chemical_name_mineral Scorodite
_space_group_IT_number 61
_symmetry_space_group_name_Hall '-P 2bc 2ac'
_symmetry_space_group_name_H-M 'P c a b'
_cell_angle_alpha 90
_cell_angle_beta 90
_cell_angle_gamma 90
_cell_formula_units_Z 8
_cell_length_a 8.937
_cell_length_b 10.278
_cell_length_c 9.996
_cell_volume 918.177
_database_code_amcsd 0018660
_exptl_crystal_density_diffrn 3.339
_cod_original_formula_sum 'Fe As O6 H4'
_cod_database_code 9016581

loop_
_space_group_symop_operation_xyz
x,y,z
x,1/2+y,1/2-z
-x,1/2-y,1/2+z
1/2-x,y,1/2+z
1/2+x,-y,1/2-z
1/2+x,1/2-y,z
1/2-x,1/2+y,-z
-x,-y,-z

loop_
_atom_site_aniso_label
_atom_site_aniso_U_11
_atom_site_aniso_U_22
_atom_site_aniso_U_33
_atom_site_aniso_U_12
_atom_site_aniso_U_13
_atom_site_aniso_U_23
Fe 0.02104 0.01873 0.02075 0.00047 0.00091 0.00052
As 0.01821 0.01713 0.01873 0.00000 0.00045 0.00052
O1 0.02590 0.01820 0.02531 -0.00140 0.00091 0.00312
O2 0.02671 0.02034 0.02278 -0.00093 0.00724 0.00000
O3 0.01821 0.03318 0.02582 -0.00512 -0.00362 0.00156
O4 0.02185 0.02783 0.02075 0.00140 -0.00091 0.00104
OW1 0.03277 0.03211 0.02430 0.00233 -0.00091 0.00520
OW2 0.02145 0.02355 0.03037 0.00000 -0.00362 -0.00052

loop_
_atom_site_label
_atom_site_fract_x
_atom_site_fract_y
_atom_site_fract_z
_atom_site_U_iso_or_equiv
_atom_site_type_symbol
_atom_site_attached_hydrogens
Fe 0.14680 0.12690 0.18230 0.02014 Fe 0
As 0.46460 0.15160 0.36360 0.01798 As 0
O1 0.49550 0.30120 0.30440 0.02318 O 0
O2 0.58310 0.05080 0.28300 0.02318 O 0
O3 0.28590 0.11020 0.33290 0.02558 O 0
O4 0.49510 0.14260 0.52930 0.02330 O 0
OW1 0.32820 0.55430 0.43050 0.02976 O 0
OW2 0.22770 0.80060 0.38360 0.02508 O 0
H1 0.37700 0.47600 0.39700 0.01900 H 0
H2 0.30100 0.53400 0.50100 0.01900 H 0
H3 0.15700 0.85400 0.29700 0.01900 H 0
H4 0.31000 0.81000 0.41800 0.01900 H 0

loop_
_cod_changelog_entry_id
_cod_changelog_entry_author
_cod_changelog_entry_date
_cod_changelog_entry_text
1
;cod-tools version 3.8.0
Id: cif_guess_AMCSD_atom_types 9574 2023-05-10 09:00:05Z saulius
;
2023-05-10T18:57:10+03:00
;Derived hydrogen counts
from atom names that follow the AMCSD naming convention
(Wat == water, O-H == hydroxyl).
;

loop_
_cod_related_entry_id
_cod_related_entry_database
_cod_related_entry_code
1 AMCSD 0018660
